data_2008654
loop_
_publ_author_name
'Ilia A. Guzei'
'M. Angeles Paz-Sandoval'
'Rom\'an Torres-Lubian'
'Patricia Juarez-Saavedra'

_publ_section_title Chloro(pentamethyl-\h^5^-cyclopentadienyl)bis(triphenylphosphine)ruthenium(II)
_journal_issue 7
_journal_name_full 'Acta Crystallographica Section C'
_journal_page_first 1090
_journal_page_last 1092
_journal_paper_doi 10.1107/S010827019900253X
_journal_volume 55
_journal_year 1999
_chemical_formula_iupac '[Ru(C10 H15 )Cl(C18 H15 P)2 ]'
_chemical_formula_sum 'C46 H45 Cl P2 Ru'
_chemical_formula_weight 796.28
_chemical_name_systematic
;
 ?
;
_space_group_IT_number 14
_symmetry_cell_setting monoclinic
_symmetry_space_group_name_Hall '-P 2ybc'
_symmetry_space_group_name_H-M 'P 1 21/c 1'
_audit_creation_method SHELXL-97
_cell_angle_alpha 90.00
_cell_angle_beta 101.6180(10)
_cell_angle_gamma 90.00
_cell_formula_units_Z 4
_cell_length_a 17.1543(8)
_cell_length_b 10.7312(5)
_cell_length_c 20.6138(10)
_cell_measurement_reflns_used 268
_cell_measurement_temperature 173(2)
_cell_measurement_theta_max 15
_cell_measurement_theta_min 11
_cell_volume 3717.0(3)
_computing_cell_refinement SMART
_computing_data_collection 'SMART (Bruker, 1996)'
_computing_data_reduction 'SHELXTL (Sheldrick, 1997)'
_computing_molecular_graphics SHELXTL
_computing_publication_material SHELXTL
_computing_structure_refinement SHELXTL
_computing_structure_solution SHELXTL
_diffrn_ambient_temperature 173(2)
_diffrn_measured_fraction_theta_full 0.899
_diffrn_measured_fraction_theta_max 0.899
_diffrn_measurement_device_type 'Bruker CCD-1000'
_diffrn_measurement_method '\w san'
_diffrn_radiation_monochromator graphite
_diffrn_radiation_source 'fine-focus sealed tube'
_diffrn_radiation_type MoK\a
_diffrn_radiation_wavelength 0.71073
_diffrn_reflns_av_R_equivalents 0.0341
_diffrn_reflns_av_sigmaI/netI 0.0486
_diffrn_reflns_limit_h_max 22
_diffrn_reflns_limit_h_min -22
_diffrn_reflns_limit_k_max 14
_diffrn_reflns_limit_k_min -13
_diffrn_reflns_limit_l_max 27
_diffrn_reflns_limit_l_min -26
_diffrn_reflns_number 27327
_diffrn_reflns_theta_full 28.86
_diffrn_reflns_theta_max 28.86
_diffrn_reflns_theta_min 1.21
_diffrn_standards_decay_% <1
_exptl_absorpt_coefficient_mu 0.613
_exptl_absorpt_correction_T_max 0.90
_exptl_absorpt_correction_T_min 0.80
_exptl_absorpt_correction_type multi-scan
_exptl_absorpt_process_details '(SADABS; Blessing, 1995)'
_exptl_crystal_colour orange
_exptl_crystal_density_diffrn 1.423
_exptl_crystal_density_method 'not measured'
_exptl_crystal_description block
_exptl_crystal_F_000 1648
_exptl_crystal_size_max 0.36
_exptl_crystal_size_mid 0.28
_exptl_crystal_size_min 0.19
_refine_diff_density_max 0.442
_refine_diff_density_min -0.400
_refine_ls_extinction_method none
_refine_ls_goodness_of_fit_ref 1.038
_refine_ls_hydrogen_treatment constr
_refine_ls_matrix_type full
_refine_ls_number_parameters 451
_refine_ls_number_reflns 8779
_refine_ls_number_restraints 0
_refine_ls_restrained_S_all 1.038
_refine_ls_R_factor_all 0.0485
_refine_ls_R_factor_gt 0.0301
_refine_ls_shift/su_max 0.001
_refine_ls_shift/su_mean 0.000
_refine_ls_structure_factor_coef Fsqd
_refine_ls_weighting_details 'calc w = 1/[\s^2^(Fo^2^)+(0.0260P)^2^] where P=(Fo^2^+2Fc^2^)/3'
_refine_ls_weighting_scheme calc
_refine_ls_wR_factor_ref 0.0649
_reflns_number_gt 6670
_reflns_number_total 8779
_reflns_threshold_expression I>2\s(I)
_cod_data_source_file bk1451.cif
_cod_data_source_block ang06
_cod_depositor_comments
;
The following automatic conversions were performed:
'_symmetry_cell_setting' value 'Monoclinic' changed to 'monoclinic'
according to '/home/saulius/struct/CIF-dictionaries/cif_core.dic'
dictionary named 'cif_core.dic' version 2.4.1 from 2010-06-29.

Automatic conversion script
Id: cif_fix_enum 1527 2010-12-29 10:47:43Z saulius 
;
_cod_original_sg_symbol_H-M 'P 21/c'
_cod_database_code 2008654

loop_
_symmetry_equiv_pos_as_xyz
'x, y, z'
'-x, y+1/2, -z+1/2'
'-x, -y, -z'
'x, -y-1/2, z-1/2'

loop_
_atom_site_label
_atom_site_fract_x
_atom_site_fract_y
_atom_site_fract_z
_atom_site_U_iso_or_equiv
_atom_site_adp_type
_atom_site_calc_flag
_atom_site_refinement_flags
_atom_site_occupancy
_atom_site_disorder_assembly
_atom_site_disorder_group
_atom_site_type_symbol
Ru 0.201850(9) 0.982193(15) 0.158115(8) 0.01725(5) Uani d . 1 . . Ru
Cl 0.27273(3) 1.17042(5) 0.20567(3) 0.02438(12) Uani d . 1 . . Cl
P1 0.23544(3) 0.89214(5) 0.26324(3) 0.01915(12) Uani d . 1 . . P
P2 0.31155(3) 0.90559(5) 0.11859(3) 0.01883(12) Uani d . 1 . . P
C1 0.11545(12) 1.1080(2) 0.09202(11) 0.0253(5) Uani d . 1 . . C
C2 0.12345(12) 0.9993(2) 0.05552(11) 0.0246(5) Uani d . 1 . . C
C3 0.09865(12) 0.8937(2) 0.09005(11) 0.0244(5) Uani d . 1 . . C
C4 0.07123(12) 0.9424(2) 0.14644(11) 0.0242(5) Uani d . 1 . . C
C5 0.08362(12) 1.0730(2) 0.14934(11) 0.0242(5) Uani d . 1 . . C
C6 0.12986(14) 1.2396(2) 0.07308(12) 0.0337(6) Uani d . 1 . . C
H6A 0.0819 1.2721 0.0439 0.051 Uiso calc R 1 . . H
H6B 0.1745 1.2416 0.0499 0.051 Uiso calc R 1 . . H
H6C 0.1426 1.2911 0.1131 0.051 Uiso calc R 1 . . H
C7 0.13831(14) 0.9931(2) -0.01362(11) 0.0339(6) Uani d . 1 . . C
H7A 0.0880 1.0049 -0.0453 0.051 Uiso calc R 1 . . H
H7B 0.1608 0.9116 -0.0209 0.051 Uiso calc R 1 . . H
H7C 0.1758 1.0588 -0.0198 0.051 Uiso calc R 1 . . H
C8 0.08173(14) 0.7678(2) 0.05938(12) 0.0330(6) Uani d . 1 . . C
H8A 0.0281 0.7671 0.0317 0.050 Uiso calc R 1 . . H
H8B 0.0852 0.7050 0.0943 0.050 Uiso calc R 1 . . H
H8C 0.1208 0.7490 0.0320 0.050 Uiso calc R 1 . . H
C9 0.02261(13) 0.8719(2) 0.18736(12) 0.0336(6) Uani d . 1 . . C
H9A -0.0337 0.8750 0.1657 0.050 Uiso calc R 1 . . H
H9B 0.0296 0.9097 0.2314 0.050 Uiso calc R 1 . . H
H9C 0.0403 0.7849 0.1917 0.050 Uiso calc R 1 . . H
C10 0.05606(14) 1.1639(2) 0.19482(12) 0.0372(6) Uani d . 1 . . C
H10A 0.0006 1.1868 0.1769 0.056 Uiso calc R 1 . . H
H10B 0.0895 1.2387 0.1988 0.056 Uiso calc R 1 . . H
H10C 0.0600 1.1259 0.2386 0.056 Uiso calc R 1 . . H
C11 0.17525(12) 0.9594(2) 0.31993(10) 0.0233(5) Uani d . 1 . . C
C12 0.12380(13) 0.8871(2) 0.34912(11) 0.0326(6) Uani d . 1 . . C
H12A 0.1183 0.8007 0.3393 0.039 Uiso calc R 1 . . H
C13 0.08056(14) 0.9404(3) 0.39241(13) 0.0396(6) Uani d . 1 . . C
H13A 0.0450 0.8905 0.4111 0.048 Uiso calc R 1 . . H
C14 0.08901(14) 1.0644(3) 0.40815(13) 0.0410(7) Uani d . 1 . . C
H14A 0.0610 1.0996 0.4390 0.049 Uiso calc R 1 . . H
C15 0.13839(14) 1.1382(2) 0.37900(12) 0.0367(6) Uani d . 1 . . C
H15A 0.1438 1.2243 0.3897 0.044 Uiso calc R 1 . . H
C16 0.18025(13) 1.0870(2) 0.33403(11) 0.0292(5) Uani d . 1 . . C
H16A 0.2123 1.1391 0.3129 0.035 Uiso calc R 1 . . H
C17 0.33646(12) 0.90227(19) 0.31585(10) 0.0203(5) Uani d . 1 . . C
C18 0.39082(13) 0.8050(2) 0.31459(11) 0.0255(5) Uani d . 1 . . C
H18A 0.3756 0.7363 0.2857 0.031 Uiso calc R 1 . . H
C19 0.46581(13) 0.8068(2) 0.35437(12) 0.0323(6) Uani d . 1 . . C
H19A 0.5013 0.7393 0.3531 0.039 Uiso calc R 1 . . H
C20 0.48957(14) 0.9069(2) 0.39609(12) 0.0360(6) Uani d . 1 . . C
H20A 0.5411 0.9083 0.4236 0.043 Uiso calc R 1 . . H
C21 0.43783(14) 1.0042(2) 0.39727(12) 0.0333(6) Uani d . 1 . . C
H21A 0.4540 1.0733 0.4256 0.040 Uiso calc R 1 . . H
C22 0.36229(13) 1.00289(19) 0.35757(11) 0.0262(5) Uani d . 1 . . C
H22A 0.3276 1.0715 0.3588 0.031 Uiso calc R 1 . . H
C23 0.21593(12) 0.72453(19) 0.27254(11) 0.0220(5) Uani d . 1 . . C
C24 0.24170(13) 0.6605(2) 0.33240(12) 0.0307(5) Uani d . 1 . . C
H24A 0.2705 0.7038 0.3698 0.037 Uiso calc R 1 . . H
C25 0.22549(14) 0.5351(2) 0.33739(13) 0.0361(6) Uani d . 1 . . C
H25A 0.2434 0.4927 0.3781 0.043 Uiso calc R 1 . . H
C26 0.18359(15) 0.4715(2) 0.28376(14) 0.0393(6) Uani d . 1 . . C
H26A 0.1726 0.3853 0.2875 0.047 Uiso calc R 1 . . H
C27 0.15731(15) 0.5327(2) 0.22439(13) 0.0373(6) Uani d . 1 . . C
H27A 0.1279 0.4890 0.1873 0.045 Uiso calc R 1 . . H
C28 0.17420(13) 0.6585(2) 0.21934(12) 0.0273(5) Uani d . 1 . . C
H28A 0.1566 0.7000 0.1783 0.033 Uiso calc R 1 . . H
C29 0.29625(12) 0.74619(19) 0.08571(11) 0.0215(5) Uani d . 1 . . C
C30 0.30043(12) 0.64842(19) 0.13131(11) 0.0253(5) Uani d . 1 . . C
H30A 0.3142 0.6659 0.1774 0.030 Uiso calc R 1 . . H
C31 0.28496(14) 0.5273(2) 0.11050(12) 0.0316(5) Uani d . 1 . . C
H31A 0.2877 0.4623 0.1422 0.038 Uiso calc R 1 . . H
C32 0.26555(14) 0.5001(2) 0.04387(13) 0.0337(6) Uani d . 1 . . C
H32A 0.2545 0.4166 0.0296 0.040 Uiso calc R 1 . . H
C33 0.26227(13) 0.5940(2) -0.00190(12) 0.0335(6) Uani d . 1 . . C
H33A 0.2500 0.5752 -0.0479 0.040 Uiso calc R 1 . . H
C34 0.27678(13) 0.7162(2) 0.01885(11) 0.0280(5) Uani d . 1 . . C
H34A 0.2733 0.7806 -0.0132 0.034 Uiso calc R 1 . . H
C35 0.41402(12) 0.89540(19) 0.16767(10) 0.0196(4) Uani d . 1 . . C
C36 0.46474(12) 0.79554(19) 0.16361(10) 0.0225(5) Uani d . 1 . . C
H36A 0.4453 0.7249 0.1376 0.027 Uiso calc R 1 . . H
C37 0.54347(12) 0.7985(2) 0.19737(11) 0.0250(5) Uani d . 1 . . C
H37A 0.5770 0.7288 0.1954 0.030 Uiso calc R 1 . . H
C38 0.57320(13) 0.9018(2) 0.23356(11) 0.0278(5) Uani d . 1 . . C
H38A 0.6274 0.9043 0.2558 0.033 Uiso calc R 1 . . H
C39 0.52350(13) 1.0021(2) 0.23732(12) 0.0283(5) Uani d . 1 . . C
H39A 0.5438 1.0736 0.2623 0.034 Uiso calc R 1 . . H
C40 0.44458(12) 0.99914(18) 0.20505(11) 0.0242(5) Uani d . 1 . . C
H40A 0.4110 1.0682 0.2084 0.029 Uiso calc R 1 . . H
C41 0.33876(12) 0.99527(19) 0.04983(11) 0.0223(5) Uani d . 1 . . C
C42 0.38576(13) 0.9441(2) 0.00798(11) 0.0280(5) Uani d . 1 . . C
H42A 0.4027 0.8598 0.0136 0.034 Uiso calc R 1 . . H
C43 0.40752(14) 1.0158(2) -0.04136(12) 0.0342(6) Uani d . 1 . . C
H43A 0.4373 0.9794 -0.0707 0.041 Uiso calc R 1 . . H
C44 0.38643(15) 1.1385(2) -0.04806(12) 0.0375(6) Uani d . 1 . . C
H44A 0.4016 1.1871 -0.0820 0.045 Uiso calc R 1 . . H
C45 0.34315(15) 1.1924(2) -0.00580(13) 0.0384(6) Uani d . 1 . . C
H45A 0.3299 1.2783 -0.0100 0.046 Uiso calc R 1 . . H
C46 0.31893(13) 1.1209(2) 0.04294(11) 0.0287(5) Uani d . 1 . . C
H46A 0.2887 1.1581 0.0716 0.034 Uiso calc R 1 . . H

loop_
_atom_site_aniso_label
_atom_site_aniso_U_11
_atom_site_aniso_U_22
_atom_site_aniso_U_33
_atom_site_aniso_U_12
_atom_site_aniso_U_13
_atom_site_aniso_U_23
Ru 0.01525(8) 0.01912(9) 0.01691(9) -0.00071(7) 0.00211(6) 0.00006(7)
Cl 0.0217(3) 0.0209(3) 0.0293(3) -0.0018(2) 0.0024(2) -0.0028(2)
P1 0.0198(3) 0.0204(3) 0.0172(3) -0.0003(2) 0.0037(2) -0.0010(2)
P2 0.0178(3) 0.0208(3) 0.0174(3) -0.0008(2) 0.0024(2) -0.0005(2)
C1 0.0163(11) 0.0338(13) 0.0233(12) 0.0031(9) -0.0015(9) 0.0057(10)
C2 0.0163(11) 0.0362(14) 0.0193(11) -0.0006(9) -0.0012(8) 0.0018(10)
C3 0.0142(11) 0.0337(13) 0.0224(12) -0.0016(9) -0.0029(9) 0.0003(10)
C4 0.0131(11) 0.0351(13) 0.0231(12) -0.0014(9) 0.0005(9) 0.0024(10)
C5 0.0161(11) 0.0316(12) 0.0230(12) 0.0037(9) -0.0008(9) 0.0017(10)
C6 0.0295(14) 0.0302(13) 0.0384(15) 0.0048(10) -0.0003(11) 0.0107(11)
C7 0.0301(13) 0.0493(16) 0.0200(12) 0.0004(11) -0.0005(10) 0.0027(11)
C8 0.0268(13) 0.0379(14) 0.0318(14) -0.0095(10) -0.0003(11) -0.0051(11)
C9 0.0196(12) 0.0452(15) 0.0361(15) -0.0060(10) 0.0060(11) 0.0024(12)
C10 0.0338(14) 0.0427(15) 0.0341(15) 0.0168(11) 0.0047(11) -0.0020(12)
C11 0.0201(11) 0.0329(13) 0.0164(11) 0.0038(9) 0.0022(9) -0.0016(9)
C12 0.0262(13) 0.0455(15) 0.0260(14) -0.0034(11) 0.0053(10) -0.0088(11)
C13 0.0234(13) 0.0667(18) 0.0305(15) -0.0029(12) 0.0096(11) -0.0065(13)
C14 0.0296(14) 0.0653(18) 0.0281(15) 0.0180(12) 0.0064(11) -0.0080(13)
C15 0.0394(15) 0.0395(14) 0.0283(14) 0.0176(11) 0.0001(11) -0.0078(12)
C16 0.0301(13) 0.0312(13) 0.0252(13) 0.0087(10) 0.0031(10) -0.0004(10)
C17 0.0184(11) 0.0263(11) 0.0159(11) -0.0010(8) 0.0028(9) 0.0025(9)
C18 0.0257(12) 0.0264(12) 0.0241(13) 0.0013(9) 0.0046(10) -0.0016(10)
C19 0.0260(13) 0.0354(14) 0.0343(15) 0.0096(10) 0.0030(11) 0.0043(11)
C20 0.0241(13) 0.0490(16) 0.0311(15) -0.0004(11) -0.0033(11) 0.0037(12)
C21 0.0345(14) 0.0341(14) 0.0286(13) -0.0071(10) -0.0004(11) -0.0053(11)
C22 0.0260(12) 0.0251(12) 0.0267(12) -0.0005(9) 0.0040(10) -0.0009(10)
C23 0.0233(12) 0.0226(11) 0.0222(12) -0.0006(9) 0.0093(9) 0.0014(9)
C24 0.0346(14) 0.0334(13) 0.0253(13) -0.0027(10) 0.0084(11) 0.0032(11)
C25 0.0404(15) 0.0329(13) 0.0366(15) 0.0002(11) 0.0121(12) 0.0136(12)
C26 0.0451(16) 0.0232(12) 0.0531(18) -0.0047(11) 0.0180(14) 0.0054(12)
C27 0.0424(15) 0.0275(13) 0.0412(16) -0.0091(11) 0.0066(12) -0.0061(12)
C28 0.0258(12) 0.0299(12) 0.0261(13) -0.0023(9) 0.0046(10) 0.0018(10)
C29 0.0169(11) 0.0238(11) 0.0230(12) 0.0008(8) 0.0025(9) -0.0037(9)
C30 0.0232(12) 0.0267(12) 0.0252(13) -0.0040(9) 0.0026(10) -0.0049(10)
C31 0.0307(13) 0.0265(12) 0.0370(15) -0.0004(10) 0.0053(11) 0.0029(11)
C32 0.0321(13) 0.0261(13) 0.0419(15) -0.0019(10) 0.0052(11) -0.0116(11)
C33 0.0324(14) 0.0409(15) 0.0260(14) -0.0012(11) 0.0033(11) -0.0134(11)
C34 0.0282(13) 0.0327(13) 0.0218(13) 0.0000(10) 0.0022(10) -0.0024(10)
C35 0.0170(11) 0.0231(11) 0.0188(11) -0.0017(8) 0.0035(9) 0.0011(9)
C36 0.0219(12) 0.0244(11) 0.0208(12) -0.0009(9) 0.0035(9) 0.0002(9)
C37 0.0228(12) 0.0288(12) 0.0241(13) 0.0050(9) 0.0061(10) 0.0024(10)
C38 0.0170(11) 0.0362(13) 0.0288(13) 0.0002(9) 0.0011(10) 0.0011(11)
C39 0.0243(12) 0.0278(13) 0.0315(13) -0.0057(9) 0.0024(10) -0.0062(10)
C40 0.0222(11) 0.0221(12) 0.0278(12) 0.0011(9) 0.0039(9) -0.0006(9)
C41 0.0180(10) 0.0281(12) 0.0200(11) -0.0038(8) 0.0018(8) 0.0002(9)
C42 0.0247(12) 0.0332(13) 0.0271(13) 0.0029(9) 0.0075(10) 0.0015(10)
C43 0.0286(13) 0.0474(15) 0.0304(14) -0.0019(11) 0.0149(11) 0.0000(12)
C44 0.0435(15) 0.0425(15) 0.0301(15) -0.0092(12) 0.0162(12) 0.0066(12)
C45 0.0461(16) 0.0302(13) 0.0429(17) -0.0014(11) 0.0183(13) 0.0064(12)
C46 0.0305(13) 0.0279(12) 0.0297(14) 0.0008(10) 0.0111(11) 0.0025(10)

loop_
_atom_type_symbol
_atom_type_description
_atom_type_scat_dispersion_real
_atom_type_scat_dispersion_imag
_atom_type_scat_source
C C 0.0033 0.0016 'International Tables Vol C Tables 4.2.6.8 and 6.1.1.4'
H H 0.0000 0.0000 'International Tables Vol C Tables 4.2.6.8 and 6.1.1.4'
P P 0.1023 0.0942 'International Tables Vol C Tables 4.2.6.8 and 6.1.1.4'
Cl Cl 0.1484 0.1585 'International Tables Vol C Tables 4.2.6.8 and 6.1.1.4'
Ru Ru -1.2594 0.8363 'International Tables Vol C Tables 4.2.6.8 and 6.1.1.4'

loop_
_geom_angle_atom_site_label_1
_geom_angle_atom_site_label_2
_geom_angle_atom_site_label_3
_geom_angle
_geom_angle_publ_flag
C5 Ru C3 62.71(8) ?
C5 Ru C4 36.95(8) ?
C3 Ru C4 37.40(7) ?
C5 Ru C1 37.75(7) ?
C3 Ru C1 62.18(8) ?
C4 Ru C1 61.82(8) ?
C5 Ru C2 61.97(8) ?
C3 Ru C2 37.42(7) ?
C4 Ru C2 61.65(7) ?
C1 Ru C2 36.30(7) ?
C5 Ru P1 107.88(6) ?
C3 Ru P1 114.98(6) ?
C4 Ru P1 94.31(6) ?
C1 Ru P1 145.00(6) ?
C2 Ru P1 152.29(5) ?
C5 Ru P2 155.19(6) ?
C3 Ru P2 102.85(6) ?
C4 Ru P2 138.52(6) ?
C1 Ru P2 118.48(6) ?
C2 Ru P2 94.06(5) ?
P1 Ru P2 96.43(2) yes
C5 Ru Cl 92.42(6) ?
C3 Ru Cl 149.84(6) ?
C4 Ru Cl 127.01(6) ?
C1 Ru Cl 87.77(6) ?
C2 Ru Cl 117.20(6) ?
P1 Ru Cl 87.718(19) yes
P2 Ru Cl 93.415(18) yes
C23 P1 C17 99.44(10) ?
C23 P1 C11 100.26(9) ?
C17 P1 C11 100.49(9) ?
C23 P1 Ru 118.90(7) ?
C17 P1 Ru 123.06(6) ?
C11 P1 Ru 111.04(7) ?
C29 P2 C35 101.32(9) ?
C29 P2 C41 103.94(9) ?
C35 P2 C41 95.24(9) ?
C29 P2 Ru 112.90(6) ?
C35 P2 Ru 124.92(7) ?
C41 P2 Ru 115.34(7) ?
C2 C1 C5 108.33(18) ?
C2 C1 C6 127.0(2) ?
C5 C1 C6 124.5(2) ?
C2 C1 Ru 72.78(12) ?
C5 C1 Ru 70.17(12) ?
C6 C1 Ru 126.86(15) ?
C1 C2 C3 108.39(18) ?
C1 C2 C7 126.73(19) ?
C3 C2 C7 123.77(19) ?
C1 C2 Ru 70.92(12) ?
C3 C2 Ru 69.92(12) ?
C7 C2 Ru 134.33(15) ?
C4 C3 C2 106.83(18) ?
C4 C3 C8 127.11(19) ?
C2 C3 C8 123.4(2) ?
C4 C3 Ru 71.63(12) ?
C2 C3 Ru 72.67(12) ?
C8 C3 Ru 135.29(16) ?
C5 C4 C3 108.85(18) ?
C5 C4 C9 124.69(19) ?
C3 C4 C9 125.4(2) ?
C5 C4 Ru 70.70(11) ?
C3 C4 Ru 70.97(11) ?
C9 C4 Ru 133.58(16) ?
C4 C5 C1 107.47(19) ?
C4 C5 C10 127.5(2) ?
C1 C5 C10 124.2(2) ?
C4 C5 Ru 72.35(11) ?
C1 C5 Ru 72.08(11) ?
C10 C5 Ru 129.30(16) ?
C12 C11 C16 118.10(19) ?
C12 C11 P1 122.34(17) ?
C16 C11 P1 119.55(16) ?
C13 C12 C11 120.8(2) ?
C14 C13 C12 120.4(2) ?
C13 C14 C15 119.9(2) ?
C14 C15 C16 120.4(2) ?
C15 C16 C11 120.4(2) ?
C22 C17 C18 117.2(2) ?
C22 C17 P1 123.33(16) ?
C18 C17 P1 119.47(16) ?
C19 C18 C17 121.4(2) ?
C18 C19 C20 120.2(2) ?
C21 C20 C19 119.3(2) ?
C20 C21 C22 120.8(2) ?
C21 C22 C17 121.0(2) ?
C28 C23 C24 118.0(2) ?
C28 C23 P1 119.59(17) ?
C24 C23 P1 122.44(17) ?
C25 C24 C23 120.6(2) ?
C26 C25 C24 120.3(2) ?
C25 C26 C27 120.1(2) ?
C26 C27 C28 119.5(2) ?
C23 C28 C27 121.5(2) ?
C34 C29 C30 117.5(2) ?
C34 C29 P2 124.67(17) ?
C30 C29 P2 117.72(16) ?
C31 C30 C29 121.1(2) ?
C32 C31 C30 120.2(2) ?
C33 C32 C31 119.8(2) ?
C32 C33 C34 120.1(2) ?
C33 C34 C29 121.2(2) ?
C40 C35 C36 118.5(2) ?
C40 C35 P2 117.77(15) ?
C36 C35 P2 123.34(16) ?
C37 C36 C35 120.5(2) ?
C38 C37 C36 120.5(2) ?
C37 C38 C39 119.4(2) ?
C38 C39 C40 120.6(2) ?
C39 C40 C35 120.43(19) ?
C46 C41 C42 118.35(19) ?
C46 C41 P2 119.23(15) ?
C42 C41 P2 122.12(16) ?
C43 C42 C41 120.4(2) ?
C44 C43 C42 120.3(2) ?
C43 C44 C45 120.3(2) ?
C44 C45 C46 120.1(2) ?
C41 C46 C45 120.3(2) ?

loop_
_geom_bond_atom_site_label_1
_geom_bond_atom_site_label_2
_geom_bond_site_symmetry_2
_geom_bond_distance
_geom_bond_publ_flag
Ru C5 . 2.224(2) ?
Ru C3 . 2.237(2) ?
Ru C4 . 2.246(2) ?
Ru C1 . 2.250(2) ?
Ru C2 . 2.274(2) ?
Ru Centroid . 1.887(2) yes
Ru P1 . 2.3364(6) yes
Ru P2 . 2.3449(5) yes
Ru Cl . 2.4575(5) yes
P1 C23 . 1.847(2) ?
P1 C17 . 1.853(2) ?
P1 C11 . 1.854(2) ?
P2 C29 . 1.839(2) ?
P2 C35 . 1.846(2) ?
P2 C41 . 1.849(2) ?
C1 C2 . 1.409(3) ?
C1 C5 . 1.447(3) ?
C1 C6 . 1.499(3) ?
C2 C3 . 1.447(3) ?
C2 C7 . 1.499(3) ?
C3 C4 . 1.437(3) ?
C3 C8 . 1.495(3) ?
C4 C5 . 1.417(3) ?
C4 C9 . 1.504(3) ?
C5 C10 . 1.494(3) ?
C11 C12 . 1.399(3) ?
C11 C16 . 1.399(3) ?
C12 C13 . 1.393(3) ?
C13 C14 . 1.371(4) ?
C14 C15 . 1.382(3) ?
C15 C16 . 1.395(3) ?
C17 C22 . 1.396(3) ?
C17 C18 . 1.404(3) ?
C18 C19 . 1.379(3) ?
C19 C20 . 1.385(3) ?
C20 C21 . 1.374(3) ?
C21 C22 . 1.386(3) ?
C23 C28 . 1.379(3) ?
C23 C24 . 1.404(3) ?
C24 C25 . 1.383(3) ?
C25 C26 . 1.373(4) ?
C26 C27 . 1.382(4) ?
C27 C28 . 1.390(3) ?
C29 C34 . 1.389(3) ?
C29 C30 . 1.401(3) ?
C30 C31 . 1.378(3) ?
C31 C32 . 1.378(3) ?
C32 C33 . 1.374(3) ?
C33 C34 . 1.386(3) ?
C35 C40 . 1.395(3) ?
C35 C36 . 1.393(3) ?
C36 C37 . 1.390(3) ?
C37 C38 . 1.375(3) ?
C38 C39 . 1.385(3) ?
C39 C40 . 1.383(3) ?
C41 C46 . 1.390(3) ?
C41 C42 . 1.406(3) ?
C42 C43 . 1.385(3) ?
C43 C44 . 1.366(3) ?
C44 C45 . 1.380(3) ?
C45 C46 . 1.392(3) ?
